data_7706432
loop_
_publ_author_name
'Prado, Viviana S.'
'Leitao, Renan C. F.'
'Silva, Francisco'
'Gano, Lurdes'
'Santos, Isabel C.'
'Marques, Fabio L. N.'
'Paulo, Ant\'onio'
'Deflon, Victor M.'

_publ_section_title
;
 Gallium and indium complexes with new hexadentate bis(semicarbazone) and
 bis(thiosemicarbazone) chelators.
;
_journal_issue 5
_journal_name_full 'Dalton transactions (Cambridge, England : 2003)'
_journal_page_first 1631
_journal_page_last 1640
_journal_paper_doi 10.1039/d0dt04028b
_journal_volume 50
_journal_year 2021
_chemical_formula_moiety 'C36 H39 Ga N8 O4, C H4 O'
_chemical_formula_sum 'C37 H43 Ga N8 O5'
_chemical_formula_weight 749.51
_space_group_crystal_system monoclinic
_space_group_IT_number 15
_space_group_name_Hall '-C 2yc'
_space_group_name_H-M_alt 'C 1 2/c 1'
_atom_sites_solution_hydrogens mixed
_audit_creation_method SHELXL-2014/7
_audit_update_record
;
2020-12-23 deposited with the CCDC.	2021-01-11 downloaded from the CCDC.
;
_cell_angle_alpha 90
_cell_angle_beta 111.076(3)
_cell_angle_gamma 90
_cell_formula_units_Z 4
_cell_length_a 19.7797(12)
_cell_length_b 10.8099(6)
_cell_length_c 18.3616(11)
_cell_measurement_reflns_used 6160
_cell_measurement_temperature 296(2)
_cell_measurement_theta_max 24.02
_cell_measurement_theta_min 2.38
_cell_volume 3663.4(4)
_computing_cell_refinement 'Bruker SAINT'
_computing_data_collection 'Bruker APEX2'
_computing_data_reduction 'Bruker SAINT'
_computing_structure_refinement 'SHELXL-2014/7 (Sheldrick, 2014)'
_computing_structure_solution 'SHELXS-97 (Sheldrick 2008)'
_diffrn_ambient_temperature 296(2)
_diffrn_measured_fraction_theta_full 0.999
_diffrn_measured_fraction_theta_max 0.999
_diffrn_measurement_device_type 'Bruker APEX-II CCD'
_diffrn_measurement_method '\f and \w scans'
_diffrn_radiation_type MoK\a
_diffrn_radiation_wavelength 0.71073
_diffrn_reflns_av_R_equivalents 0.0336
_diffrn_reflns_av_unetI/netI 0.0387
_diffrn_reflns_Laue_measured_fraction_full 0.999
_diffrn_reflns_Laue_measured_fraction_max 0.999
_diffrn_reflns_limit_h_max 23
_diffrn_reflns_limit_h_min -21
_diffrn_reflns_limit_k_max 12
_diffrn_reflns_limit_k_min -12
_diffrn_reflns_limit_l_max 20
_diffrn_reflns_limit_l_min -21
_diffrn_reflns_number 16269
_diffrn_reflns_point_group_measured_fraction_full 0.999
_diffrn_reflns_point_group_measured_fraction_max 0.999
_diffrn_reflns_theta_full 25.080
_diffrn_reflns_theta_max 25.080
_diffrn_reflns_theta_min 2.183
_diffrn_source 'fine-focus sealed tube'
_exptl_absorpt_coefficient_mu 0.805
_exptl_absorpt_correction_T_max 0.938
_exptl_absorpt_correction_T_min 0.849
_exptl_absorpt_correction_type multi-scan
_exptl_absorpt_process_details sadabs
_exptl_crystal_colour yellow
_exptl_crystal_density_diffrn 1.359
_exptl_crystal_description prism
_exptl_crystal_F_000 1568
_exptl_crystal_size_max 0.210
_exptl_crystal_size_mid 0.120
_exptl_crystal_size_min 0.080
_refine_diff_density_max 0.458
_refine_diff_density_min -0.323
_refine_diff_density_rms 0.066
_refine_ls_extinction_method none
_refine_ls_goodness_of_fit_ref 1.048
_refine_ls_hydrogen_treatment mixed
_refine_ls_matrix_type full
_refine_ls_number_parameters 250
_refine_ls_number_reflns 3260
_refine_ls_number_restraints 1
_refine_ls_restrained_S_all 1.048
_refine_ls_R_factor_all 0.0585
_refine_ls_R_factor_gt 0.0447
_refine_ls_shift/su_max 0.000
_refine_ls_shift/su_mean 0.000
_refine_ls_structure_factor_coef Fsqd
_refine_ls_weighting_details 'w=1/[\s^2^(Fo^2^)+(0.0642P)^2^+5.2592P] where P=(Fo^2^+2Fc^2^)/3'
_refine_ls_weighting_scheme calc
_refine_ls_wR_factor_gt 0.1157
_refine_ls_wR_factor_ref 0.1208
_reflns_Friedel_coverage 0.000
_reflns_number_gt 2718
_reflns_number_total 3260
_reflns_threshold_expression 'I > 2\s(I)'
_cod_data_source_file d0dt04028b2.cif
_cod_data_source_block Ga-C2c
_cod_depositor_comments 'Adding full bibliography for 7706432--7706433.cif.'
_cod_original_sg_symbol_H-M 'C 2/c'
_cod_database_code 7706432
_shelx_shelxl_version_number 2014/7
_shelx_space_group_comment
;
The symmetry employed for this shelxl refinement is uniquely defined
by the following loop, which should always be used as a source of
symmetry information in preference to the above space-group names.
They are only intended as comments.
;
_shelx_estimated_absorpt_t_min 0.849
_shelx_estimated_absorpt_t_max 0.938

loop_
_space_group_symop_operation_xyz
'x, y, z'
'-x, y, -z+1/2'
'x+1/2, y+1/2, z'
'-x+1/2, y+1/2, -z+1/2'
'-x, -y, -z'
'x, -y, z-1/2'
'-x+1/2, -y+1/2, -z'
'x+1/2, -y+1/2, z-1/2'

loop_
_atom_site_label
_atom_site_type_symbol
_atom_site_fract_x
_atom_site_fract_y
_atom_site_fract_z
_atom_site_U_iso_or_equiv
_atom_site_adp_type
_atom_site_occupancy
_atom_site_site_symmetry_order
_atom_site_calc_flag
_atom_site_refinement_flags_posn
_atom_site_refinement_flags_adp
_atom_site_refinement_flags_occupancy
_atom_site_disorder_assembly
_atom_site_disorder_group
Ga1 Ga 0.5000 0.02487(4) 0.2500 0.02699(17) Uani 1 2 d S T P . .
O1 O 0.43014(11) 0.15599(19) 0.25401(12) 0.0355(5) Uani 1 1 d . . . . .
O2 O 0.55563(11) -0.1006(2) 0.22493(12) 0.0395(5) Uani 1 1 d . . . . .
N1 N 0.32791(16) 0.2605(2) 0.17981(18) 0.0419(7) Uani 1 1 d . . . . .
N2 N 0.38008(14) 0.1256(2) 0.12056(15) 0.0353(6) Uani 1 1 d . . . . .
N3 N 0.43664(13) 0.0421(2) 0.13620(14) 0.0295(6) Uani 1 1 d . . . . .
N4 N 0.57554(15) -0.3608(2) 0.27868(16) 0.0384(7) Uani 1 1 d D . . . .
C1 C 0.38264(16) 0.1776(3) 0.18710(18) 0.0319(7) Uani 1 1 d . . . . .
C2 C 0.30827(18) 0.3137(3) 0.2394(2) 0.0432(9) Uani 1 1 d . . . . .
C3 C 0.3377(2) 0.2830(4) 0.3169(2) 0.0602(11) Uani 1 1 d . . . . .
H3 H 0.3737 0.2230 0.3337 0.072 Uiso 1 1 calc R U . . .
C4 C 0.3136(2) 0.3419(5) 0.3701(3) 0.0759(14) Uani 1 1 d . . . . .
H4 H 0.3344 0.3213 0.4227 0.091 Uiso 1 1 calc R U . . .
C5 C 0.2600(2) 0.4294(4) 0.3473(3) 0.0774(15) Uani 1 1 d . . . . .
H5 H 0.2444 0.4681 0.3837 0.093 Uiso 1 1 calc R U . . .
C6 C 0.2301(2) 0.4584(4) 0.2704(4) 0.0695(14) Uani 1 1 d . . . . .
H6 H 0.1931 0.5167 0.2540 0.083 Uiso 1 1 calc R U . . .
C7 C 0.25349(19) 0.4029(3) 0.2159(3) 0.0544(10) Uani 1 1 d . . . . .
H7 H 0.2328 0.4250 0.1635 0.065 Uiso 1 1 calc R U . . .
C8 C 0.44241(17) -0.0188(3) 0.07824(18) 0.0348(7) Uani 1 1 d . . . . .
H8 H 0.4114 0.0023 0.0283 0.042 Uiso 1 1 calc R U . . .
C9 C 0.49378(17) -0.1174(3) 0.08571(17) 0.0328(7) Uani 1 1 d . . . . .
C10 C 0.54388(16) -0.1574(3) 0.15824(17) 0.0305(7) Uani 1 1 d . . . . .
C11 C 0.58247(17) -0.2683(3) 0.15999(19) 0.0357(7) Uani 1 1 d . . . . .
C12 C 0.57602(19) -0.3277(3) 0.0911(2) 0.0418(8) Uani 1 1 d . . . . .
H12 H 0.6027 -0.3994 0.0934 0.050 Uiso 1 1 calc R U . . .
C13 C 0.5312(2) -0.2844(3) 0.0186(2) 0.0453(8) Uani 1 1 d . . . . .
C14 C 0.48988(19) -0.1816(3) 0.01713(19) 0.0416(8) Uani 1 1 d . . . . .
H14 H 0.4581 -0.1532 -0.0308 0.050 Uiso 1 1 calc R U . . .
C16 C 0.62515(17) -0.3200(3) 0.23827(19) 0.0399(8) Uani 1 1 d . . . . .
H16A H 0.6582 -0.2576 0.2694 0.048 Uiso 1 1 calc R U . . .
H16B H 0.6536 -0.3898 0.2325 0.048 Uiso 1 1 calc R U . . .
C15 C 0.5262(2) -0.3510(4) -0.0556(2) 0.0627(11) Uani 1 1 d . . . . .
H15A H 0.5589 -0.4201 -0.0430 0.094 Uiso 1 1 calc R U . . .
H15B H 0.4775 -0.3801 -0.0816 0.094 Uiso 1 1 calc R U . . .
H15C H 0.5389 -0.2953 -0.0893 0.094 Uiso 1 1 calc R U . . .
C17 C 0.5367(2) -0.4767(3) 0.2461(2) 0.0476(9) Uani 1 1 d . . . . .
H17A H 0.5647 -0.5471 0.2738 0.057 Uiso 1 1 calc R U . . .
H17B H 0.5309 -0.4839 0.1915 0.057 Uiso 1 1 calc R U . . .
C18 C 0.6124(2) -0.3653(4) 0.3639(2) 0.0598(10) Uani 1 1 d . . . . .
H18A H 0.6366 -0.2881 0.3820 0.090 Uiso 1 1 calc R U . . .
H18B H 0.5774 -0.3795 0.3881 0.090 Uiso 1 1 calc R U . . .
H18C H 0.6473 -0.4312 0.3773 0.090 Uiso 1 1 calc R U . . .
O3 O 0.7557(5) 0.3816(9) 0.4784(5) 0.141(4) Uani 0.5 1 d . . P . .
H3A H 0.7318 0.3355 0.4954 0.211 Uiso 0.5 1 calc R U P . .
C19 C 0.8046(3) 0.3159(8) 0.4611(4) 0.0439(18) Uani 0.5 1 d . . P . .
H19A H 0.7966 0.2294 0.4666 0.066 Uiso 0.5 1 calc R U P . .
H19B H 0.8523 0.3381 0.4959 0.066 Uiso 0.5 1 calc R U P . .
H19C H 0.8003 0.3327 0.4083 0.066 Uiso 0.5 1 calc R U P . .
H1 H 0.293(2) 0.273(3) 0.129(2) 0.053(11) Uiso 1 1 d . . . . .
H4A H 0.541(2) -0.298(4) 0.269(3) 0.032(16) Uiso 0.5 1 d D . P . .

loop_
_atom_site_aniso_label
_atom_site_aniso_U_11
_atom_site_aniso_U_22
_atom_site_aniso_U_33
_atom_site_aniso_U_23
_atom_site_aniso_U_13
_atom_site_aniso_U_12
Ga1 0.0262(3) 0.0231(3) 0.0322(3) 0.000 0.0111(2) 0.000
O1 0.0291(12) 0.0364(12) 0.0377(12) -0.0048(9) 0.0081(10) 0.0074(10)
O2 0.0377(13) 0.0404(13) 0.0360(12) -0.0067(10) 0.0079(10) 0.0124(10)
N1 0.0348(16) 0.0366(16) 0.0503(18) -0.0006(13) 0.0105(15) 0.0114(13)
N2 0.0332(15) 0.0325(14) 0.0395(15) 0.0035(11) 0.0122(12) 0.0053(12)
N3 0.0282(14) 0.0236(13) 0.0392(15) 0.0014(11) 0.0150(12) 0.0007(10)
N4 0.0437(17) 0.0292(14) 0.0466(17) 0.0025(12) 0.0215(14) 0.0055(13)
C1 0.0293(17) 0.0234(15) 0.0451(19) 0.0024(13) 0.0158(15) -0.0001(13)
C2 0.0306(19) 0.0304(17) 0.070(3) -0.0128(16) 0.0196(18) -0.0034(14)
C3 0.048(2) 0.070(3) 0.059(3) -0.015(2) 0.016(2) 0.016(2)
C4 0.064(3) 0.091(3) 0.076(3) -0.029(3) 0.028(2) 0.007(3)
C5 0.053(3) 0.073(3) 0.121(4) -0.047(3) 0.050(3) -0.008(2)
C6 0.047(3) 0.040(2) 0.135(5) -0.017(3) 0.049(3) 0.0007(19)
C7 0.040(2) 0.0319(19) 0.099(3) -0.0004(19) 0.034(2) 0.0027(16)
C8 0.0373(19) 0.0349(17) 0.0303(17) 0.0041(13) 0.0099(14) 0.0003(14)
C9 0.0357(18) 0.0295(16) 0.0370(18) -0.0004(13) 0.0178(14) 0.0000(14)
C10 0.0314(17) 0.0267(16) 0.0375(17) -0.0026(13) 0.0174(14) -0.0054(13)
C11 0.0371(19) 0.0298(16) 0.0451(19) 0.0000(14) 0.0208(15) -0.0011(14)
C12 0.049(2) 0.0309(17) 0.056(2) -0.0047(15) 0.0313(18) 0.0028(15)
C13 0.061(2) 0.0376(19) 0.047(2) -0.0064(16) 0.0304(18) -0.0034(18)
C14 0.051(2) 0.0398(19) 0.0369(18) -0.0012(15) 0.0198(16) -0.0045(16)
C16 0.0334(19) 0.0329(17) 0.056(2) 0.0025(15) 0.0194(16) 0.0072(14)
C15 0.088(3) 0.056(2) 0.055(2) -0.0172(19) 0.039(2) -0.002(2)
C17 0.060(2) 0.0269(17) 0.066(2) -0.0008(16) 0.034(2) 0.0052(17)
C18 0.065(3) 0.064(3) 0.049(2) 0.0086(19) 0.019(2) 0.005(2)
O3 0.143(8) 0.158(9) 0.074(5) 0.015(5) -0.019(5) -0.064(7)
C19 0.021(3) 0.076(5) 0.030(4) -0.025(3) 0.003(3) -0.006(3)

loop_
_atom_type_symbol
_atom_type_description
_atom_type_scat_dispersion_real
_atom_type_scat_dispersion_imag
_atom_type_scat_source
C C 0.0033 0.0016 'International Tables Vol C Tables 4.2.6.8 and 6.1.1.4'
H H 0.0000 0.0000 'International Tables Vol C Tables 4.2.6.8 and 6.1.1.4'
N N 0.0061 0.0033 'International Tables Vol C Tables 4.2.6.8 and 6.1.1.4'
O O 0.0106 0.0060 'International Tables Vol C Tables 4.2.6.8 and 6.1.1.4'
Ga Ga 0.2307 1.6083 'International Tables Vol C Tables 4.2.6.8 and 6.1.1.4'

loop_
_geom_angle_atom_site_label_1
_geom_angle_atom_site_label_2
_geom_angle_atom_site_label_3
_geom_angle
_geom_angle_site_symmetry_1
_geom_angle_site_symmetry_3
_geom_angle_publ_flag
O2 Ga1 O2 89.15(14) 2_655 . ?
O2 Ga1 O1 91.67(9) 2_655 . ?
O2 Ga1 O1 168.79(8) . . ?
O2 Ga1 O1 168.79(8) 2_655 2_655 ?
O2 Ga1 O1 91.67(9) . 2_655 ?
O1 Ga1 O1 89.70(12) . 2_655 ?
O2 Ga1 N3 96.79(9) 2_655 . ?
O2 Ga1 N3 90.76(9) . . ?
O1 Ga1 N3 78.05(9) . . ?
O1 Ga1 N3 94.37(9) 2_655 . ?
O2 Ga1 N3 90.76(9) 2_655 2_655 ?
O2 Ga1 N3 96.79(9) . 2_655 ?
O1 Ga1 N3 94.37(9) . 2_655 ?
O1 Ga1 N3 78.05(9) 2_655 2_655 ?
N3 Ga1 N3 169.41(13) . 2_655 ?
C1 O1 Ga1 112.02(18) . . ?
C10 O2 Ga1 129.36(19) . . ?
C1 N1 C2 128.2(3) . . ?
C1 N1 H1 118(2) . . ?
C2 N1 H1 113(2) . . ?
C1 N2 N3 108.9(2) . . ?
C8 N3 N2 117.7(3) . . ?
C8 N3 Ga1 126.8(2) . . ?
N2 N3 Ga1 115.39(18) . . ?
C18 N4 C17 112.9(3) . . ?
C18 N4 C16 112.1(3) . . ?
C17 N4 C16 112.8(3) . . ?
C18 N4 H4A 106(4) . . ?
C17 N4 H4A 108(4) . . ?
C16 N4 H4A 105(4) . . ?
O1 C1 N2 125.6(3) . . ?
O1 C1 N1 119.8(3) . . ?
N2 C1 N1 114.7(3) . . ?
C3 C2 C7 118.7(3) . . ?
C3 C2 N1 125.1(3) . . ?
C7 C2 N1 116.2(3) . . ?
C2 C3 C4 119.7(4) . . ?
C2 C3 H3 120.2 . . ?
C4 C3 H3 120.2 . . ?
C5 C4 C3 121.7(5) . . ?
C5 C4 H4 119.1 . . ?
C3 C4 H4 119.1 . . ?
C6 C5 C4 118.5(4) . . ?
C6 C5 H5 120.8 . . ?
C4 C5 H5 120.8 . . ?
C5 C6 C7 121.3(4) . . ?
C5 C6 H6 119.3 . . ?
C7 C6 H6 119.3 . . ?
C6 C7 C2 120.0(4) . . ?
C6 C7 H7 120.0 . . ?
C2 C7 H7 120.0 . . ?
N3 C8 C9 124.4(3) . . ?
N3 C8 H8 117.8 . . ?
C9 C8 H8 117.8 . . ?
C10 C9 C14 119.0(3) . . ?
C10 C9 C8 123.1(3) . . ?
C14 C9 C8 117.8(3) . . ?
O2 C10 C9 124.4(3) . . ?
O2 C10 C11 117.5(3) . . ?
C9 C10 C11 118.1(3) . . ?
C12 C11 C10 120.1(3) . . ?
C12 C11 C16 122.8(3) . . ?
C10 C11 C16 117.0(3) . . ?
C11 C12 C13 122.5(3) . . ?
C11 C12 H12 118.8 . . ?
C13 C12 H12 118.8 . . ?
C14 C13 C12 117.5(3) . . ?
C14 C13 C15 121.4(3) . . ?
C12 C13 C15 121.0(3) . . ?
C13 C14 C9 122.5(3) . . ?
C13 C14 H14 118.8 . . ?
C9 C14 H14 118.8 . . ?
C11 C16 N4 110.2(3) . . ?
C11 C16 H16A 109.6 . . ?
N4 C16 H16A 109.6 . . ?
C11 C16 H16B 109.6 . . ?
N4 C16 H16B 109.6 . . ?
H16A C16 H16B 108.1 . . ?
C13 C15 H15A 109.5 . . ?
C13 C15 H15B 109.5 . . ?
H15A C15 H15B 109.5 . . ?
C13 C15 H15C 109.5 . . ?
H15A C15 H15C 109.5 . . ?
H15B C15 H15C 109.5 . . ?
N4 C17 C17 109.8(2) . 2_655 ?
N4 C17 H17A 109.7 . . ?
C17 C17 H17A 109.7 2_655 . ?
N4 C17 H17B 109.7 . . ?
C17 C17 H17B 109.7 2_655 . ?
H17A C17 H17B 108.2 . . ?
N4 C18 H18A 109.5 . . ?
N4 C18 H18B 109.5 . . ?
H18A C18 H18B 109.5 . . ?
N4 C18 H18C 109.5 . . ?
H18A C18 H18C 109.5 . . ?
H18B C18 H18C 109.5 . . ?
C19 O3 H3A 109.5 . . ?
O3 C19 H19A 109.5 . . ?
O3 C19 H19B 109.5 . . ?
H19A C19 H19B 109.5 . . ?
O3 C19 H19C 109.5 . . ?
H19A C19 H19C 109.5 . . ?
H19B C19 H19C 109.5 . . ?

loop_
_geom_bond_atom_site_label_1
_geom_bond_atom_site_label_2
_geom_bond_distance
_geom_bond_site_symmetry_2
_geom_bond_publ_flag
Ga1 O2 1.905(2) 2_655 ?
Ga1 O2 1.905(2) . ?
Ga1 O1 1.999(2) . ?
Ga1 O1 1.999(2) 2_655 ?
Ga1 N3 2.022(2) . ?
Ga1 N3 2.022(2) 2_655 ?
O1 C1 1.271(4) . ?
O2 C10 1.314(3) . ?
N1 C1 1.374(4) . ?
N1 C2 1.409(4) . ?
N1 H1 0.95(4) . ?
N2 C1 1.329(4) . ?
N2 N3 1.385(3) . ?
N3 C8 1.291(4) . ?
N4 C18 1.470(4) . ?
N4 C17 1.480(4) . ?
N4 C16 1.494(4) . ?
N4 H4A 0.93(2) . ?
C2 C3 1.370(5) . ?
C2 C7 1.398(5) . ?
C3 C4 1.387(5) . ?
C3 H3 0.9300 . ?
C4 C5 1.370(6) . ?
C4 H4 0.9300 . ?
C5 C6 1.358(7) . ?
C5 H5 0.9300 . ?
C6 C7 1.381(6) . ?
C6 H6 0.9300 . ?
C7 H7 0.9300 . ?
C8 C9 1.445(4) . ?
C8 H8 0.9300 . ?
C9 C10 1.412(4) . ?
C9 C14 1.415(4) . ?
C10 C11 1.415(4) . ?
C11 C12 1.382(4) . ?
C11 C16 1.489(4) . ?
C12 C13 1.389(5) . ?
C12 H12 0.9300 . ?
C13 C14 1.373(5) . ?
C13 C15 1.513(4) . ?
C14 H14 0.9300 . ?
C16 H16A 0.9700 . ?
C16 H16B 0.9700 . ?
C15 H15A 0.9600 . ?
C15 H15B 0.9600 . ?
C15 H15C 0.9600 . ?
C17 C17 1.511(7) 2_655 ?
C17 H17A 0.9700 . ?
C17 H17B 0.9700 . ?
C18 H18A 0.9600 . ?
C18 H18B 0.9600 . ?
C18 H18C 0.9600 . ?
O3 C19 1.329(12) . ?
O3 H3A 0.8200 . ?
C19 H19A 0.9600 . ?
C19 H19B 0.9600 . ?
C19 H19C 0.9600 . ?

loop_
_geom_torsion_atom_site_label_1
_geom_torsion_atom_site_label_2
_geom_torsion_atom_site_label_3
_geom_torsion_atom_site_label_4
_geom_torsion
_geom_torsion_site_symmetry_1
_geom_torsion_site_symmetry_2
_geom_torsion_site_symmetry_3
_geom_torsion_site_symmetry_4
_geom_torsion_publ_flag
C1 N2 N3 C8 179.2(3) . . . . ?
C1 N2 N3 Ga1 1.3(3) . . . . ?
Ga1 O1 C1 N2 -3.2(4) . . . . ?
Ga1 O1 C1 N1 176.5(2) . . . . ?
N3 N2 C1 O1 1.3(4) . . . . ?
N3 N2 C1 N1 -178.4(2) . . . . ?
C2 N1 C1 O1 -11.8(5) . . . . ?
C2 N1 C1 N2 167.9(3) . . . . ?
C1 N1 C2 C3 -5.8(6) . . . . ?
C1 N1 C2 C7 175.4(3) . . . . ?
C7 C2 C3 C4 -0.9(6) . . . . ?
N1 C2 C3 C4 -179.8(4) . . . . ?
C2 C3 C4 C5 0.9(7) . . . . ?
C3 C4 C5 C6 0.1(7) . . . . ?
C4 C5 C6 C7 -1.0(7) . . . . ?
C5 C6 C7 C2 1.0(6) . . . . ?
C3 C2 C7 C6 0.0(5) . . . . ?
N1 C2 C7 C6 179.0(3) . . . . ?
N2 N3 C8 C9 -173.6(3) . . . . ?
Ga1 N3 C8 C9 4.0(4) . . . . ?
N3 C8 C9 C10 -0.3(5) . . . . ?
N3 C8 C9 C14 175.4(3) . . . . ?
Ga1 O2 C10 C9 13.9(4) . . . . ?
Ga1 O2 C10 C11 -163.9(2) . . . . ?
C14 C9 C10 O2 175.5(3) . . . . ?
C8 C9 C10 O2 -8.9(5) . . . . ?
C14 C9 C10 C11 -6.7(4) . . . . ?
C8 C9 C10 C11 168.9(3) . . . . ?
O2 C10 C11 C12 -175.7(3) . . . . ?
C9 C10 C11 C12 6.4(4) . . . . ?
O2 C10 C11 C16 8.2(4) . . . . ?
C9 C10 C11 C16 -169.7(3) . . . . ?
C10 C11 C12 C13 -1.5(5) . . . . ?
C16 C11 C12 C13 174.4(3) . . . . ?
C11 C12 C13 C14 -3.0(5) . . . . ?
C11 C12 C13 C15 179.3(3) . . . . ?
C12 C13 C14 C9 2.5(5) . . . . ?
C15 C13 C14 C9 -179.8(3) . . . . ?
C10 C9 C14 C13 2.4(5) . . . . ?
C8 C9 C14 C13 -173.5(3) . . . . ?
C12 C11 C16 N4 -110.0(3) . . . . ?
C10 C11 C16 N4 66.0(4) . . . . ?
C18 N4 C16 C11 -157.2(3) . . . . ?
C17 N4 C16 C11 74.1(3) . . . . ?
C18 N4 C17 C17 82.9(4) . . . 2_655 ?
C16 N4 C17 C17 -148.8(3) . . . 2_655 ?
